data_7153114
loop_
_publ_author_name
'Day, Jonathan'
'Uroos, Maliha'
'Castledine, Richard A.'
'Lewis, William'
'McKeever-Abbas, Ben'
'Dowden, James'

_publ_section_title
;
 Alkaloid inspired spirocyclic oxindoles from 1,3-dipolar cycloaddition of
 pyridinium ylides.
;
_journal_issue 38
_journal_name_full 'Organic &amp; biomolecular chemistry'
_journal_page_first 6502
_journal_page_last 6509
_journal_paper_doi 10.1039/c3ob41415a
_journal_volume 11
_journal_year 2013
_chemical_formula_moiety 'C19 H17 N3 O3'
_chemical_formula_sum 'C19 H17 N3 O3'
_chemical_formula_weight 335.35
_chemical_name_systematic
;
?
;
_space_group_crystal_system triclinic
_space_group_IT_number 2
_space_group_name_Hall '-P 1'
_space_group_name_H-M_alt 'P -1'
_symmetry_space_group_name_Hall '-P 1'
_symmetry_space_group_name_H-M 'P -1'
_atom_sites_solution_hydrogens geom
_atom_sites_solution_primary iterative
_atom_sites_solution_secondary difmap
_audit_creation_method SHELXL-2012
_cell_angle_alpha 90.733(3)
_cell_angle_beta 112.772(5)
_cell_angle_gamma 97.430(4)
_cell_formula_units_Z 2
_cell_length_a 8.8865(5)
_cell_length_b 9.3125(3)
_cell_length_c 10.9460(5)
_cell_measurement_reflns_used 8488
_cell_measurement_temperature 120(2)
_cell_measurement_theta_max 77.24
_cell_measurement_theta_min 4.39
_cell_volume 826.26(7)
_computing_cell_refinement
;
CrysAlisPro, Agilent Technologies,
Version 1.171.36.24 (release 03-12-2012 CrysAlis171 .NET)
(compiled Dec 3 2012,18:21:49)
;
_computing_data_collection
;
CrysAlisPro, Agilent Technologies,
Version 1.171.36.24 (release 03-12-2012 CrysAlis171 .NET)
(compiled Dec 3 2012,18:21:49)
;
_computing_data_reduction
;
CrysAlisPro, Agilent Technologies,
Version 1.171.36.24 (release 03-12-2012 CrysAlis171 .NET)
(compiled Dec 3 2012,18:21:49)
;
_computing_molecular_graphics
;
Olex2 1.2
(compiled 2012.05.09 svn.r2324, GUI svn.r4230)
;
_computing_publication_material 'enCIFer v1.4'
_computing_structure_refinement 'SHELXL-2012 (Sheldrick, 2012)'
_computing_structure_solution
;
Olex2 1.2
(compiled 2012.05.09 svn.r2324, GUI svn.r4230)
;
_diffrn_ambient_temperature 120(2)
_diffrn_detector_area_resol_mean 10.3613
_diffrn_measured_fraction_theta_full 1.000
_diffrn_measured_fraction_theta_max 0.993
_diffrn_measurement_details
;
1 omega -98.00 -3.00 1.0000 5.0000
omega____ theta____ kappa____ phi______ frames
- -43.7877 125.0000 0.0000 95

2 omega -18.00 64.00 1.0000 5.0000
omega____ theta____ kappa____ phi______ frames
- 43.7877 -38.0000 150.0000 82

3 omega -13.00 14.00 1.0000 5.0000
omega____ theta____ kappa____ phi______ frames
- 43.7877 -38.0000 -120.0000 27

4 omega 36.00 63.00 1.0000 5.0000
omega____ theta____ kappa____ phi______ frames
- 43.7877 -38.0000 -120.0000 27

5 omega -65.00 11.00 1.0000 20.0000
omega____ theta____ kappa____ phi______ frames
- -60.0000 30.0000 -30.0000 76

6 omega -131.00 -68.00 1.0000 20.0000
omega____ theta____ kappa____ phi______ frames
- -60.0000 -77.0000 -180.0000 63

7 omega -65.00 -35.00 1.0000 20.0000
omega____ theta____ kappa____ phi______ frames
- -60.0000 -77.0000 -180.0000 30

8 omega -131.00 -104.00 1.0000 20.0000
omega____ theta____ kappa____ phi______ frames
- -60.0000 -111.0000 -30.0000 27

9 omega 38.00 69.00 1.0000 20.0000
omega____ theta____ kappa____ phi______ frames
- 111.0000 -30.0000 60.0000 31

10 omega 54.00 81.00 1.0000 20.0000
omega____ theta____ kappa____ phi______ frames
- 111.0000 -111.0000 90.0000 27

11 omega 116.00 147.00 1.0000 20.0000
omega____ theta____ kappa____ phi______ frames
- 111.0000 77.0000 -120.0000 31

12 omega 79.00 106.00 1.0000 20.0000
omega____ theta____ kappa____ phi______ frames
- 111.0000 -95.0000 150.0000 27

13 omega 74.00 118.00 1.0000 20.0000
omega____ theta____ kappa____ phi______ frames
- 111.0000 -118.0000 75.0000 44

14 omega 79.00 140.00 1.0000 20.0000
omega____ theta____ kappa____ phi______ frames
- 111.0000 111.0000 -60.0000 61

15 omega 54.00 141.00 1.0000 20.0000
omega____ theta____ kappa____ phi______ frames
- 111.0000 -77.0000 -90.0000 87

16 omega 128.00 154.00 1.0000 20.0000
omega____ theta____ kappa____ phi______ frames
- 111.0000 30.0000 30.0000 26

17 omega 68.00 113.00 1.0000 20.0000
omega____ theta____ kappa____ phi______ frames
- 111.0000 -111.0000 -150.0000 45

18 omega 38.00 99.00 1.0000 20.0000
omega____ theta____ kappa____ phi______ frames
- 111.0000 -111.0000 120.0000 61

19 omega 41.00 66.00 1.0000 20.0000
omega____ theta____ kappa____ phi______ frames
- 111.0000 -45.0000 -30.0000 25

20 omega 85.00 148.00 1.0000 20.0000
omega____ theta____ kappa____ phi______ frames
- 111.0000 61.0000 -90.0000 63

21 omega 53.00 109.00 1.0000 20.0000
omega____ theta____ kappa____ phi______ frames
- 111.0000 -95.0000 120.0000 56

22 omega 88.00 113.00 1.0000 20.0000
omega____ theta____ kappa____ phi______ frames
- 111.0000 -111.0000 0.0000 25

23 omega 100.00 133.00 1.0000 20.0000
omega____ theta____ kappa____ phi______ frames
- 111.0000 111.0000 -180.0000 33

24 omega 90.00 138.00 1.0000 20.0000
omega____ theta____ kappa____ phi______ frames
- 111.0000 77.0000 -60.0000 48

25 omega 72.00 109.00 1.0000 20.0000
omega____ theta____ kappa____ phi______ frames
- 111.0000 -95.0000 -150.0000 37

26 omega 86.00 153.00 1.0000 20.0000
omega____ theta____ kappa____ phi______ frames
- 111.0000 61.0000 30.0000 67

27 omega 93.00 127.00 1.0000 20.0000
omega____ theta____ kappa____ phi______ frames
- 111.0000 -61.0000 60.0000 34

28 omega 119.00 158.00 1.0000 20.0000
omega____ theta____ kappa____ phi______ frames
- 111.0000 111.0000 -90.0000 39

29 omega 50.00 77.00 1.0000 20.0000
omega____ theta____ kappa____ phi______ frames
- 111.0000 -45.0000 120.0000 27

30 omega 51.00 94.00 1.0000 20.0000
omega____ theta____ kappa____ phi______ frames
- 111.0000 -61.0000 -180.0000 43

31 omega 89.00 153.00 1.0000 20.0000
omega____ theta____ kappa____ phi______ frames
- 111.0000 45.0000 0.0000 64

32 omega 66.00 102.00 1.0000 20.0000
omega____ theta____ kappa____ phi______ frames
- 111.0000 -111.0000 -60.0000 36

33 omega 67.00 94.00 1.0000 20.0000
omega____ theta____ kappa____ phi______ frames
- 111.0000 -95.0000 60.0000 27

34 omega 39.00 116.00 1.0000 20.0000
omega____ theta____ kappa____ phi______ frames
- 111.0000 -111.0000 -30.0000 77

35 omega 33.00 60.00 1.0000 20.0000
omega____ theta____ kappa____ phi______ frames
- 111.0000 -95.0000 -150.0000 27

36 omega 109.00 140.00 1.0000 20.0000
omega____ theta____ kappa____ phi______ frames
- 111.0000 30.0000 -150.0000 31

37 omega 122.00 157.00 1.0000 20.0000
omega____ theta____ kappa____ phi______ frames
- 111.0000 30.0000 -60.0000 35

38 omega 85.00 129.00 1.0000 20.0000
omega____ theta____ kappa____ phi______ frames
- 111.0000 61.0000 60.0000 44

39 omega 92.00 158.00 1.0000 20.0000
omega____ theta____ kappa____ phi______ frames
- 111.0000 45.0000 -120.0000 66

40 omega -115.00 -14.00 1.0000 5.0000
omega____ theta____ kappa____ phi______ frames
- -43.7877 -77.0000 120.0000 101

41 omega -115.00 -14.00 1.0000 5.0000
omega____ theta____ kappa____ phi______ frames
- -43.7877 -77.0000 60.0000 101

42 omega -115.00 -14.00 1.0000 5.0000
omega____ theta____ kappa____ phi______ frames
- -43.7877 -77.0000 -60.0000 101

43 omega -112.00 -19.00 1.0000 5.0000
omega____ theta____ kappa____ phi______ frames
- -43.7877 -57.0000 -180.0000 93

44 omega -131.00 -51.00 1.0000 20.0000
omega____ theta____ kappa____ phi______ frames
- -60.0000 -77.0000 -90.0000 80

45 omega -131.00 -30.00 1.0000 20.0000
omega____ theta____ kappa____ phi______ frames
- -60.0000 -77.0000 0.0000 101

46 omega 85.00 158.00 1.0000 20.0000
omega____ theta____ kappa____ phi______ frames
- 111.0000 61.0000 90.0000 73

47 omega 85.00 158.00 1.0000 20.0000
omega____ theta____ kappa____ phi______ frames
- 111.0000 61.0000 -120.0000 73

48 omega 38.00 69.00 1.0000 20.0000
omega____ theta____ kappa____ phi______ frames
- 111.0000 -30.0000 -150.0000 31

49 omega 38.00 69.00 1.0000 20.0000
omega____ theta____ kappa____ phi______ frames
- 111.0000 -30.0000 150.0000 31

50 omega 81.00 158.00 1.0000 20.0000
omega____ theta____ kappa____ phi______ frames
- 111.0000 77.0000 120.0000 77

51 omega 41.00 77.00 1.0000 20.0000
omega____ theta____ kappa____ phi______ frames
- 111.0000 -45.0000 -60.0000 36

52 omega 38.00 69.00 1.0000 20.0000
omega____ theta____ kappa____ phi______ frames
- 111.0000 -30.0000 -180.0000 31

53 omega 85.00 158.00 1.0000 20.0000
omega____ theta____ kappa____ phi______ frames
- 111.0000 61.0000 -60.0000 73

54 omega 38.00 69.00 1.0000 20.0000
omega____ theta____ kappa____ phi______ frames
- 111.0000 -30.0000 0.0000 31

55 omega 85.00 158.00 1.0000 20.0000
omega____ theta____ kappa____ phi______ frames
- 111.0000 61.0000 0.0000 73

56 omega 85.00 158.00 1.0000 20.0000
omega____ theta____ kappa____ phi______ frames
- 111.0000 61.0000 -180.0000 73

;
_diffrn_measurement_device_type 'SuperNova, Single source at offset), Atlas'
_diffrn_measurement_method '\w scans'
_diffrn_orient_matrix_UB_11 0.0796608000
_diffrn_orient_matrix_UB_12 0.1504285000
_diffrn_orient_matrix_UB_13 0.0724824000
_diffrn_orient_matrix_UB_21 0.0676852000
_diffrn_orient_matrix_UB_22 -0.0712854000
_diffrn_orient_matrix_UB_23 0.1330491000
_diffrn_orient_matrix_UB_31 0.1587092000
_diffrn_orient_matrix_UB_32 -0.0159421000
_diffrn_orient_matrix_UB_33 -0.0212988000
_diffrn_radiation_monochromator mirror
_diffrn_radiation_source 'SuperNova (Cu) X-ray Source'
_diffrn_radiation_type CuK\a
_diffrn_radiation_wavelength 1.54184
_diffrn_reflns_av_R_equivalents 0.0166
_diffrn_reflns_av_unetI/netI 0.0116
_diffrn_reflns_Laue_measured_fraction_full 1.000
_diffrn_reflns_Laue_measured_fraction_max 0.993
_diffrn_reflns_limit_h_max 11
_diffrn_reflns_limit_h_min -9
_diffrn_reflns_limit_k_max 11
_diffrn_reflns_limit_k_min -11
_diffrn_reflns_limit_l_max 13
_diffrn_reflns_limit_l_min -13
_diffrn_reflns_number 15441
_diffrn_reflns_point_group_measured_fraction_full 1.000
_diffrn_reflns_point_group_measured_fraction_max 0.993
_diffrn_reflns_theta_full 67.500
_diffrn_reflns_theta_max 77.242
_diffrn_reflns_theta_min 4.391
_diffrn_standards_decay_% 0
_diffrn_standards_number 0
_exptl_absorpt_coefficient_mu 0.762
_exptl_absorpt_correction_T_max 1.441
_exptl_absorpt_correction_T_min 0.903
_exptl_absorpt_correction_type gaussian
_exptl_absorpt_process_details
;
CrysAlisPro, Agilent Technologies,
Version 1.171.36.24 (release 03-12-2012 CrysAlis171 .NET)
(compiled Dec 3 2012,18:21:49)
Numerical absorption correction based on gaussian integration over
a multifaceted crystal model
;
_exptl_crystal_colour colourless
_exptl_crystal_density_diffrn 1.348
_exptl_crystal_description needle
_exptl_crystal_F_000 352
_exptl_crystal_size_max 0.4299
_exptl_crystal_size_mid 0.0827
_exptl_crystal_size_min 0.0561
_refine_diff_density_max 0.249
_refine_diff_density_min -0.197
_refine_diff_density_rms 0.037
_refine_ls_extinction_method none
_refine_ls_goodness_of_fit_ref 1.052
_refine_ls_hydrogen_treatment constr
_refine_ls_matrix_type full
_refine_ls_number_parameters 227
_refine_ls_number_reflns 3480
_refine_ls_number_restraints 0
_refine_ls_restrained_S_all 1.052
_refine_ls_R_factor_all 0.0371
_refine_ls_R_factor_gt 0.0346
_refine_ls_shift/su_max 0.000
_refine_ls_shift/su_mean 0.000
_refine_ls_structure_factor_coef Fsqd
_refine_ls_weighting_details
;
w=1/[\s^2^(Fo^2^)+(0.0424P)^2^+0.2940P]
where P=(Fo^2^+2Fc^2^)/3
;
_refine_ls_weighting_scheme calc
_refine_ls_wR_factor_gt 0.0883
_refine_ls_wR_factor_ref 0.0903
_reflns_Friedel_coverage 0.000
_reflns_number_gt 3210
_reflns_number_total 3480
_reflns_threshold_expression 'I > 2\s(I)'
_cod_data_source_file c3ob41415a.txt
_cod_data_source_block mujdcb
_cod_database_code 7153114
_nottingham_internal_coll_name mujdcb
_nottingham_internal_coll_number 12058
_nottingham_internal_coll_client MU/JD
_nottingham_internal_coll_type custom
_nottingham_internal_coll_frame_time '5 and 20'
_nottingham_internal_coll_frame_width 1
_nottingham_internal_coll_frame_method '\w scans'
_nottingham_internal_coll_user WL
_nottingham_internal_process_user WL
_nottingham_internal_process_date 11/2/2013
_nottingham_internal_solution_user WL
_nottingham_internal_refinement_user WL
_nottingham_internal_refinement_date 26/2/2013
_nottingham_internal_validation_user WL
_nottingham_internal_validation_date 26/2/2013
_nottingham_internal_archive_date 26/2/2013
_shelx_space_group_comment
;
The symmetry employed for this shelxl refinement is uniquely defined
by the following loop, which should always be used as a source of
symmetry information in preference to the above space-group names.
They are only intended as comments.
;
_shelxl_version_number 2012-9

loop_
_space_group_symop_operation_xyz
'x, y, z'
'-x, -y, -z'

loop_
_atom_site_label
_atom_site_type_symbol
_atom_site_fract_x
_atom_site_fract_y
_atom_site_fract_z
_atom_site_U_iso_or_equiv
_atom_site_adp_type
_atom_site_occupancy
_atom_site_site_symmetry_order
_atom_site_calc_flag
_atom_site_refinement_flags_posn
_atom_site_refinement_flags_adp
N1 N 0.33110(11) 0.55115(9) 0.29498(9) 0.02090(19) Uani 1 1 d . .
C2 C 0.21544(13) 0.44827(11) 0.18708(10) 0.0213(2) Uani 1 1 d . .
H2 H 0.1296 0.5012 0.1239 0.026 Uiso 1 1 calc R U
C3 C 0.13361(13) 0.34341(11) 0.26065(10) 0.0203(2) Uani 1 1 d . .
C4 C 0.12167(14) 0.44865(11) 0.36557(11) 0.0232(2) Uani 1 1 d . .
H4A H 0.1233 0.3973 0.4446 0.028 Uiso 1 1 calc R U
H4B H 0.0188 0.4924 0.3284 0.028 Uiso 1 1 calc R U
C5 C 0.27467(13) 0.56656(11) 0.40248(11) 0.0207(2) Uani 1 1 d . .
H5 H 0.3620 0.5447 0.4877 0.025 Uiso 1 1 calc R U
C6 C 0.48113(13) 0.60739(11) 0.30310(11) 0.0213(2) Uani 1 1 d . .
H6 H 0.5438 0.6831 0.3690 0.026 Uiso 1 1 calc R U
C7 C 0.54641(14) 0.55856(11) 0.21881(11) 0.0231(2) Uani 1 1 d . .
C8 C 0.45484(15) 0.43320(12) 0.12685(12) 0.0267(2) Uani 1 1 d . .
H8 H 0.5046 0.3889 0.0763 0.032 Uiso 1 1 calc R U
C9 C 0.30211(15) 0.38020(12) 0.11315(11) 0.0268(2) Uani 1 1 d . .
H9 H 0.2464 0.2966 0.0547 0.032 Uiso 1 1 calc R U
C10 C 0.70585(15) 0.62305(12) 0.23087(12) 0.0263(2) Uani 1 1 d . .
N11 N 0.83518(13) 0.67499(12) 0.24030(12) 0.0359(3) Uani 1 1 d . .
C12 C 0.24561(13) 0.22923(11) 0.32533(10) 0.0212(2) Uani 1 1 d . .
O13 O 0.38496(10) 0.25357(9) 0.41165(8) 0.02757(19) Uani 1 1 d . .
N14 N 0.16186(12) 0.09638(10) 0.26944(9) 0.0238(2) Uani 1 1 d . .
H14 H 0.2026 0.0145 0.2892 0.029 Uiso 1 1 calc R U
C15 C 0.00265(14) 0.10577(11) 0.17648(11) 0.0219(2) Uani 1 1 d . .
C16 C -0.11777(15) -0.00556(12) 0.10156(12) 0.0284(3) Uani 1 1 d . .
H16 H -0.0998 -0.1040 0.1092 0.034 Uiso 1 1 calc R U
C17 C -0.26680(15) 0.03229(14) 0.01425(13) 0.0329(3) Uani 1 1 d . .
H17 H -0.3520 -0.0418 -0.0392 0.039 Uiso 1 1 calc R U
C18 C -0.29332(15) 0.17640(14) 0.00378(13) 0.0322(3) Uani 1 1 d . .
H18 H -0.3957 0.1995 -0.0569 0.039 Uiso 1 1 calc R U
C19 C -0.17072(14) 0.28735(13) 0.08168(12) 0.0271(2) Uani 1 1 d . .
H19 H -0.1890 0.3858 0.0752 0.032 Uiso 1 1 calc R U
C20 C -0.02203(13) 0.25110(11) 0.16858(11) 0.0214(2) Uani 1 1 d . .
C21 C 0.23652(13) 0.71899(11) 0.41654(11) 0.0218(2) Uani 1 1 d . .
O22 O 0.24910(10) 0.81506(8) 0.34707(8) 0.02645(18) Uani 1 1 d . .
O23 O 0.19055(12) 0.72899(8) 0.51804(9) 0.0314(2) Uani 1 1 d . .
C24 C 0.1554(2) 0.87068(13) 0.54876(16) 0.0421(4) Uani 1 1 d . .
H24A H 0.0797 0.8581 0.5957 0.050 Uiso 1 1 calc R U
H24B H 0.0999 0.9167 0.4651 0.050 Uiso 1 1 calc R U
C25 C 0.3111(3) 0.96776(17) 0.63399(19) 0.0606(5) Uani 1 1 d . .
H25A H 0.3717 0.9182 0.7127 0.091 Uiso 1 1 calc R U
H25B H 0.2833 1.0578 0.6617 0.091 Uiso 1 1 calc R U
H25C H 0.3799 0.9906 0.5832 0.091 Uiso 1 1 calc R U

loop_
_atom_site_aniso_label
_atom_site_aniso_U_11
_atom_site_aniso_U_22
_atom_site_aniso_U_33
_atom_site_aniso_U_23
_atom_site_aniso_U_13
_atom_site_aniso_U_12
N1 0.0244(5) 0.0153(4) 0.0244(4) -0.0020(3) 0.0113(4) 0.0022(3)
C2 0.0241(5) 0.0160(5) 0.0227(5) 0.0009(4) 0.0084(4) 0.0017(4)
C3 0.0226(5) 0.0152(5) 0.0241(5) 0.0014(4) 0.0099(4) 0.0037(4)
C4 0.0274(5) 0.0153(5) 0.0301(6) -0.0009(4) 0.0149(4) 0.0025(4)
C5 0.0258(5) 0.0148(5) 0.0237(5) 0.0015(4) 0.0118(4) 0.0042(4)
C6 0.0238(5) 0.0152(5) 0.0245(5) 0.0017(4) 0.0088(4) 0.0035(4)
C7 0.0246(5) 0.0193(5) 0.0270(5) 0.0025(4) 0.0113(4) 0.0043(4)
C8 0.0347(6) 0.0215(5) 0.0291(6) -0.0007(4) 0.0181(5) 0.0046(4)
C9 0.0352(6) 0.0210(5) 0.0259(5) -0.0037(4) 0.0153(5) -0.0003(4)
C10 0.0287(6) 0.0233(5) 0.0295(6) 0.0030(4) 0.0130(5) 0.0072(4)
N11 0.0289(6) 0.0334(6) 0.0477(6) 0.0057(5) 0.0175(5) 0.0049(4)
C12 0.0256(5) 0.0175(5) 0.0218(5) 0.0009(4) 0.0104(4) 0.0044(4)
O13 0.0272(4) 0.0233(4) 0.0268(4) -0.0008(3) 0.0041(3) 0.0057(3)
N14 0.0276(5) 0.0143(4) 0.0275(5) 0.0013(3) 0.0078(4) 0.0059(3)
C15 0.0251(5) 0.0187(5) 0.0239(5) 0.0014(4) 0.0115(4) 0.0040(4)
C16 0.0313(6) 0.0188(5) 0.0338(6) -0.0018(4) 0.0123(5) 0.0014(4)
C17 0.0273(6) 0.0289(6) 0.0366(6) -0.0057(5) 0.0087(5) -0.0031(5)
C18 0.0236(6) 0.0336(6) 0.0346(6) 0.0008(5) 0.0062(5) 0.0044(5)
C19 0.0265(6) 0.0231(5) 0.0320(6) 0.0037(4) 0.0110(5) 0.0062(4)
C20 0.0237(5) 0.0178(5) 0.0239(5) 0.0014(4) 0.0109(4) 0.0027(4)
C21 0.0244(5) 0.0161(5) 0.0259(5) -0.0009(4) 0.0112(4) 0.0028(4)
O22 0.0340(4) 0.0166(4) 0.0340(4) 0.0050(3) 0.0176(4) 0.0074(3)
O23 0.0503(5) 0.0171(4) 0.0377(5) -0.0011(3) 0.0294(4) 0.0044(3)
C24 0.0678(10) 0.0202(6) 0.0601(9) -0.0022(6) 0.0486(8) 0.0078(6)
C25 0.0938(14) 0.0319(8) 0.0623(10) -0.0182(7) 0.0421(10) -0.0036(8)

loop_
_atom_type_symbol
_atom_type_description
_atom_type_scat_dispersion_real
_atom_type_scat_dispersion_imag
_atom_type_scat_source
C C 0.0181 0.0091 'International Tables Vol C Tables 4.2.6.8 and 6.1.1.4'
H H 0.0000 0.0000 'International Tables Vol C Tables 4.2.6.8 and 6.1.1.4'
N N 0.0311 0.0180 'International Tables Vol C Tables 4.2.6.8 and 6.1.1.4'
O O 0.0492 0.0322 'International Tables Vol C Tables 4.2.6.8 and 6.1.1.4'

loop_
_geom_angle_atom_site_label_1
_geom_angle_atom_site_label_2
_geom_angle_atom_site_label_3
_geom_angle
C6 N1 C5 123.56(9)
C6 N1 C2 123.78(9)
C5 N1 C2 111.97(8)
N1 C2 C9 111.18(9)
N1 C2 C3 102.55(8)
C9 C2 C3 116.12(9)
N1 C2 H2 108.9
C9 C2 H2 108.9
C3 C2 H2 108.9
C20 C3 C12 102.34(8)
C20 C3 C4 118.05(9)
C12 C3 C4 111.78(9)
C20 C3 C2 113.22(9)
C12 C3 C2 110.00(9)
C4 C3 C2 101.63(8)
C3 C4 C5 105.28(8)
C3 C4 H4A 110.7
C5 C4 H4A 110.7
C3 C4 H4B 110.7
C5 C4 H4B 110.7
H4A C4 H4B 108.8
N1 C5 C21 111.57(8)
N1 C5 C4 104.39(8)
C21 C5 C4 113.04(9)
N1 C5 H5 109.2
C21 C5 H5 109.2
C4 C5 H5 109.2
N1 C6 C7 121.55(10)
N1 C6 H6 119.2
C7 C6 H6 119.2
C6 C7 C10 119.29(10)
C6 C7 C8 118.24(10)
C10 C7 C8 122.26(10)
C9 C8 C7 120.62(10)
C9 C8 H8 119.7
C7 C8 H8 119.7
C8 C9 C2 122.06(10)
C8 C9 H9 119.0
C2 C9 H9 119.0
N11 C10 C7 179.74(14)
O13 C12 N14 126.05(10)
O13 C12 C3 126.12(9)
N14 C12 C3 107.83(9)
C12 N14 C15 111.74(9)
C12 N14 H14 124.1
C15 N14 H14 124.1
C16 C15 C20 122.36(10)
C16 C15 N14 128.24(10)
C20 C15 N14 109.41(9)
C15 C16 C17 117.29(11)
C15 C16 H16 121.4
C17 C16 H16 121.4
C18 C17 C16 121.28(11)
C18 C17 H17 119.4
C16 C17 H17 119.4
C17 C18 C19 120.57(11)
C17 C18 H18 119.7
C19 C18 H18 119.7
C20 C19 C18 118.67(11)
C20 C19 H19 120.7
C18 C19 H19 120.7
C19 C20 C15 119.82(10)
C19 C20 C3 131.52(10)
C15 C20 C3 108.62(9)
O22 C21 O23 126.03(10)
O22 C21 C5 124.60(10)
O23 C21 C5 109.36(9)
C21 O23 C24 116.50(9)
O23 C24 C25 111.07(13)
O23 C24 H24A 109.4
C25 C24 H24A 109.4
O23 C24 H24B 109.4
C25 C24 H24B 109.4
H24A C24 H24B 108.0
C24 C25 H25A 109.5
C24 C25 H25B 109.5
H25A C25 H25B 109.5
C24 C25 H25C 109.5
H25A C25 H25C 109.5
H25B C25 H25C 109.5

loop_
_geom_bond_atom_site_label_1
_geom_bond_atom_site_label_2
_geom_bond_distance
N1 C6 1.3365(14)
N1 C5 1.4587(13)
N1 C2 1.4649(13)
C2 C9 1.4985(15)
C2 C3 1.5558(14)
C2 H2 1.0000
C3 C20 1.5029(15)
C3 C12 1.5394(14)
C3 C4 1.5437(14)
C4 C5 1.5475(15)
C4 H4A 0.9900
C4 H4B 0.9900
C5 C21 1.5208(14)
C5 H5 1.0000
C6 C7 1.3662(15)
C6 H6 0.9500
C7 C10 1.4208(16)
C7 C8 1.4589(15)
C8 C9 1.3325(17)
C8 H8 0.9500
C9 H9 0.9500
C10 N11 1.1527(16)
C12 O13 1.2222(14)
C12 N14 1.3597(14)
N14 C15 1.4016(14)
N14 H14 0.8800
C15 C16 1.3800(16)
C15 C20 1.3972(15)
C16 C17 1.3932(18)
C16 H16 0.9500
C17 C18 1.3909(18)
C17 H17 0.9500
C18 C19 1.3959(17)
C18 H18 0.9500
C19 C20 1.3840(16)
C19 H19 0.9500
C21 O22 1.2036(13)
C21 O23 1.3299(13)
O23 C24 1.4587(14)
C24 C25 1.503(2)
C24 H24A 0.9900
C24 H24B 0.9900
C25 H25A 0.9800
C25 H25B 0.9800
C25 H25C 0.9800

loop_
_geom_hbond_atom_site_label_D
_geom_hbond_atom_site_label_H
_geom_hbond_atom_site_label_A
_geom_hbond_distance_DH
_geom_hbond_distance_HA
_geom_hbond_distance_DA
_geom_hbond_angle_DHA
_geom_hbond_site_symmetry_A
N14 H14 O22 0.88 2.01 2.8738(12) 166.1 1_545
C6 H6 O13 0.95 2.28 3.0763(13) 140.8 2_666
C5 H5 O13 1.00 2.60 3.1516(14) 115.0 2_666
C4 H4B N11 0.99 2.45 3.4006(16) 159.7 1_455
C16 H16 N11 0.95 2.65 3.4083(16) 136.8 1_445

loop_
_geom_torsion_atom_site_label_1
_geom_torsion_atom_site_label_2
_geom_torsion_atom_site_label_3
_geom_torsion_atom_site_label_4
_geom_torsion
C6 N1 C2 C9 17.58(14)
C5 N1 C2 C9 -153.14(9)
C6 N1 C2 C3 142.33(10)
C5 N1 C2 C3 -28.39(10)
N1 C2 C3 C20 164.45(8)
C9 C2 C3 C20 -74.12(12)
N1 C2 C3 C12 -81.75(10)
C9 C2 C3 C12 39.68(12)
N1 C2 C3 C4 36.81(10)
C9 C2 C3 C4 158.24(9)
C20 C3 C4 C5 -157.59(9)
C12 C3 C4 C5 84.14(10)
C2 C3 C4 C5 -33.14(10)
C6 N1 C5 C21 74.30(12)
C2 N1 C5 C21 -114.96(10)
C6 N1 C5 C4 -163.29(9)
C2 N1 C5 C4 7.45(11)
C3 C4 C5 N1 16.96(10)
C3 C4 C5 C21 138.40(9)
C5 N1 C6 C7 161.30(10)
C2 N1 C6 C7 -8.36(16)
N1 C6 C7 C10 179.40(10)
N1 C6 C7 C8 -5.75(16)
C6 C7 C8 C9 8.83(17)
C10 C7 C8 C9 -176.48(11)
C7 C8 C9 C2 1.95(18)
N1 C2 C9 C8 -14.04(15)
C3 C2 C9 C8 -130.76(12)
C20 C3 C12 O13 -177.38(10)
C4 C3 C12 O13 -50.10(14)
C2 C3 C12 O13 62.02(14)
C20 C3 C12 N14 2.56(11)
C4 C3 C12 N14 129.84(9)
C2 C3 C12 N14 -118.04(9)
O13 C12 N14 C15 178.04(11)
C3 C12 N14 C15 -1.90(12)
C12 N14 C15 C16 -179.24(11)
C12 N14 C15 C20 0.36(13)
C20 C15 C16 C17 1.12(18)
N14 C15 C16 C17 -179.32(11)
C15 C16 C17 C18 -0.41(19)
C16 C17 C18 C19 -0.4(2)
C17 C18 C19 C20 0.53(19)
C18 C19 C20 C15 0.16(17)
C18 C19 C20 C3 177.57(11)
C16 C15 C20 C19 -1.02(17)
N14 C15 C20 C19 179.35(10)
C16 C15 C20 C3 -178.98(10)
N14 C15 C20 C3 1.40(12)
C12 C3 C20 C19 -179.99(12)
C4 C3 C20 C19 56.85(16)
C2 C3 C20 C19 -61.64(15)
C12 C3 C20 C15 -2.36(11)
C4 C3 C20 C15 -125.52(10)
C2 C3 C20 C15 115.99(10)
N1 C5 C21 O22 0.83(15)
C4 C5 C21 O22 -116.47(12)
N1 C5 C21 O23 -178.11(9)
C4 C5 C21 O23 64.59(12)
O22 C21 O23 C24 -1.24(18)
C5 C21 O23 C24 177.68(11)
C21 O23 C24 C25 -83.27(15)
